data_7247404
loop_
_publ_author_name
'Yang, Fengyi'
'Chen, Jiali'
'Wang, Junwen'
'Liu, Jinjian'

_publ_section_title
;
 Five novel supramolecular assemblies constructed from the
 thiazolothiazole extended viologen moiety
;
_journal_issue 38
_journal_name_full CrystEngComm
_journal_page_first 5461
_journal_page_last 5469
_journal_paper_doi 10.1039/D3CE00650F
_journal_volume 25
_journal_year 2023
_chemical_formula_moiety 'C20 H16 N4 O4 S2, C6 H2 O4 S, 5(H2 O)'
_chemical_formula_sum 'C26 H28 N4 O13 S3'
_chemical_formula_weight 700.70
_space_group_crystal_system triclinic
_space_group_IT_number 2
_space_group_name_Hall '-P 1'
_space_group_name_H-M_alt 'P -1'
_atom_sites_solution_hydrogens mixed
_atom_sites_solution_primary dual
_audit_creation_date 2023-07-28
_audit_creation_method
;
Olex2 1.5
(compiled 2023.03.06 svn.rbb2c1857 for OlexSys, GUI svn.r6748)
;
_audit_update_record
;
2023-08-05 deposited with the CCDC.	2023-09-05 downloaded from the CCDC.
;
_cell_angle_alpha 95.837(3)
_cell_angle_beta 97.142(3)
_cell_angle_gamma 99.330(3)
_cell_formula_units_Z 2
_cell_length_a 7.5645(8)
_cell_length_b 11.3096(12)
_cell_length_c 18.1129(19)
_cell_measurement_reflns_used 5084
_cell_measurement_temperature 273.15
_cell_measurement_theta_max 28.14
_cell_measurement_theta_min 2.28
_cell_volume 1505.4(3)
_computing_molecular_graphics 'Olex2 1.5 (Dolomanov et al., 2009)'
_computing_publication_material 'Olex2 1.5 (Dolomanov et al., 2009)'
_computing_structure_refinement 'SHELXL 2018/3 (Sheldrick, 2015)'
_computing_structure_solution 'SHELXT  (Sheldrick, 2015)'
_diffrn_ambient_temperature 273.15
_diffrn_measured_fraction_theta_full 0.970
_diffrn_measured_fraction_theta_max 0.970
_diffrn_measurement_device_type 'CCD area detector'
_diffrn_measurement_method 'phi and omega scans'
_diffrn_radiation_monochromator graphite
_diffrn_radiation_type MoK\a
_diffrn_radiation_wavelength 0.71073
_diffrn_reflns_av_unetI/netI 0.1335
_diffrn_reflns_Laue_measured_fraction_full 0.970
_diffrn_reflns_Laue_measured_fraction_max 0.970
_diffrn_reflns_limit_h_max 8
_diffrn_reflns_limit_h_min -9
_diffrn_reflns_limit_k_max 13
_diffrn_reflns_limit_k_min -13
_diffrn_reflns_limit_l_max 21
_diffrn_reflns_limit_l_min 0
_diffrn_reflns_number 5150
_diffrn_reflns_point_group_measured_fraction_full 0.970
_diffrn_reflns_point_group_measured_fraction_max 0.970
_diffrn_reflns_theta_full 25.026
_diffrn_reflns_theta_max 25.026
_diffrn_reflns_theta_min 2.284
_exptl_absorpt_coefficient_mu 0.321
_exptl_absorpt_correction_type none
_exptl_crystal_colour colourless
_exptl_crystal_colour_primary colourless
_exptl_crystal_density_diffrn 1.546
_exptl_crystal_description block
_exptl_crystal_F_000 728
_exptl_crystal_size_max 0.15
_exptl_crystal_size_mid 0.13
_exptl_crystal_size_min 0.12
_refine_diff_density_max 0.529
_refine_diff_density_min -0.516
_refine_diff_density_rms 0.118
_refine_ls_extinction_method none
_refine_ls_goodness_of_fit_ref 0.986
_refine_ls_hydrogen_treatment constr
_refine_ls_matrix_type full
_refine_ls_number_parameters 425
_refine_ls_number_reflns 5150
_refine_ls_number_restraints 0
_refine_ls_restrained_S_all 0.986
_refine_ls_R_factor_all 0.1536
_refine_ls_R_factor_gt 0.0857
_refine_ls_shift/su_max 0.000
_refine_ls_shift/su_mean 0.000
_refine_ls_structure_factor_coef Fsqd
_refine_ls_weighting_details 'w=1/[\s^2^(Fo^2^)+(0.0700P)^2^+3.0000P] where P=(Fo^2^+2Fc^2^)/3'
_refine_ls_weighting_scheme calc
_refine_ls_wR_factor_gt 0.1953
_refine_ls_wR_factor_ref 0.2262
_reflns_Friedel_coverage 0.000
_reflns_number_gt 2912
_reflns_number_total 5150
_reflns_threshold_expression 'I > 2\s(I)'
_cod_data_source_file d3ce00650f2.cif
_cod_data_source_block a-1
_cod_depositor_comments 'Adding full bibliography for 7247401--7247405.cif.'
_cod_database_code 7247404
_shelx_shelxl_version_number 2018/3
_shelx_space_group_comment
;
The symmetry employed for this shelxl refinement is uniquely defined
by the following loop, which should always be used as a source of
symmetry information in preference to the above space-group names.
They are only intended as comments.
;
_shelx_estimated_absorpt_t_max 0.963
_shelx_estimated_absorpt_t_min 0.953
_olex2_refinement_description
;
1. Twinned data refinement
 Scales: 0.51(5)
 0.49(5)
2. Fixed Uiso
 At 1.2 times of:
  All C(H) groups, All C(H,H) groups
 At 1.5 times of:
  All O(H,H) groups
3. Others
 Fixed Sof: O3(0.5) H3C(0.5) H3D(0.5) O5(0.5) H5A(0.5) H5B(0.5)
4.a Riding coordinates:
 O7(H7A,H7B), O16(H16A,H16B), O1(H1A,H1B), O2(H2A,H2B), O3(H3C,H3D), O5(H5A,H5B)
4.b Secondary CH2 refined with riding coordinates:
 C25(H25A,H25B), C34(H34A,H34B), C37(H37A,H37B), C3(H3A,H3B)
4.c Aromatic/amide H refined with riding coordinates:
 C17(H17), C22(H22), C23(H23), C26(H26), C31(H31), C36(H36), C38(H38),
 C39(H39), C4(H4), C8(H8)
;
_olex2_submission_special_instructions 'No special instructions were received'

loop_
_space_group_symop_operation_xyz
'x, y, z'
'-x, -y, -z'

loop_
_atom_site_label
_atom_site_type_symbol
_atom_site_fract_x
_atom_site_fract_y
_atom_site_fract_z
_atom_site_U_iso_or_equiv
_atom_site_adp_type
_atom_site_occupancy
_atom_site_site_symmetry_order
_atom_site_calc_flag
_atom_site_refinement_flags_posn
_atom_site_refinement_flags_adp
_atom_site_refinement_flags_occupancy
_atom_site_disorder_assembly
_atom_site_disorder_group
S1 S 0.4425(2) 0.09271(13) 0.43453(9) 0.0336(4) Uani 1 1 d . . . . .
S2 S 0.5451(2) 0.40769(13) 0.57793(9) 0.0377(5) Uani 1 1 d . . . . .
S3 S 0.0891(2) 0.33205(14) 0.42942(10) 0.0398(5) Uani 1 1 d . . . . .
O4 O 0.7825(6) 0.0861(4) -0.0475(2) 0.0396(11) Uani 1 1 d . . . . .
N5 N 0.3906(7) 0.1828(4) 0.5789(3) 0.0282(12) Uani 1 1 d . . . . .
N6 N 0.5913(7) 0.3177(4) 0.4325(3) 0.0299(12) Uani 1 1 d . . . . .
O7 O 0.1471(6) 0.1367(4) 0.0119(3) 0.0495(13) Uani 1 1 d . . . . .
H7A H 0.165560 0.069747 0.026010 0.074 Uiso 1 1 d R U . . .
H7B H 0.034760 0.124607 -0.004750 0.074 Uiso 1 1 d R U . . .
O8 O 0.1174(7) 0.5654(4) 0.8981(3) 0.0488(13) Uani 1 1 d . . . . .
O10 O 0.2088(7) 0.3908(4) 0.2874(3) 0.0554(14) Uani 1 1 d . . . . .
N11 N 0.6924(7) 0.1551(4) 0.1762(3) 0.0341(13) Uani 1 1 d . . . . .
N12 N 0.3055(7) 0.3415(4) 0.8386(2) 0.0287(12) Uani 1 1 d . . . . .
C13 C 0.4322(8) 0.2905(5) 0.6192(3) 0.0260(14) Uani 1 1 d . . . . .
C14 C 0.5513(8) 0.2118(5) 0.3926(3) 0.0263(14) Uani 1 1 d . . . . .
O15 O -0.1210(7) 0.1580(5) 0.5820(3) 0.0590(14) Uani 1 1 d . . . . .
O16 O 0.9036(7) 0.0384(4) 0.8173(3) 0.0587(14) Uani 1 1 d . . . . .
H16A H 0.815614 -0.001669 0.786160 0.088 Uiso 1 1 d R U . . .
H16B H 0.979354 -0.009199 0.821930 0.088 Uiso 1 1 d R U . . .
C17 C 0.2831(9) 0.2199(5) 0.7240(3) 0.0343(15) Uani 1 1 d . . . . .
H17 H 0.238528 0.146663 0.694201 0.041 Uiso 1 1 calc R U . . .
C18 C 0.4519(8) 0.1937(5) 0.5127(3) 0.0282(14) Uani 1 1 d . . . . .
C19 C 0.1585(9) 0.2802(6) 0.2842(4) 0.0400(16) Uani 1 1 d . . . . .
C20 C 0.5938(8) 0.1908(5) 0.3163(3) 0.0283(14) Uani 1 1 d . . . . .
C21 C 0.3899(8) 0.3111(5) 0.6956(3) 0.0278(14) Uani 1 1 d . . . . .
C22 C 0.5986(9) 0.0634(6) 0.2040(3) 0.0402(17) Uani 1 1 d . . . . .
H22 H 0.567750 -0.012033 0.175459 0.048 Uiso 1 1 calc R U . . .
C23 C 0.2431(9) 0.2363(5) 0.7945(3) 0.0354(16) Uani 1 1 d . . . . .
H23 H 0.171591 0.174113 0.812810 0.042 Uiso 1 1 calc R U . . .
O24 O 0.5510(7) 0.1709(4) -0.0893(3) 0.0574(14) Uani 1 1 d . . . . .
C25 C 0.6175(9) 0.1703(5) 0.0421(3) 0.0342(15) Uani 1 1 d . . . . .
H25A H 0.620586 0.256580 0.051806 0.041 Uiso 1 1 calc R U . . .
H25B H 0.496543 0.130375 0.046827 0.041 Uiso 1 1 calc R U . . .
C26 C 0.6849(9) 0.2853(5) 0.2853(3) 0.0330(15) Uani 1 1 d . . . . .
H26 H 0.713026 0.362299 0.311944 0.040 Uiso 1 1 calc R U . . .
O27 O 0.0097(7) 0.3500(4) 0.5839(3) 0.0549(13) Uani 1 1 d . . . . .
C28 C 0.6503(9) 0.1406(5) -0.0389(3) 0.0322(15) Uani 1 1 d . . . . .
O29 O 0.1636(8) 0.2052(4) 0.2301(3) 0.0605(15) Uani 1 1 d . . . . .
O30 O -0.1633(7) 0.4771(4) 0.9001(3) 0.0545(14) Uani 1 1 d . . . . .
C31 C 0.4523(8) 0.4175(5) 0.7419(3) 0.0344(15) Uani 1 1 d . . . . .
H31 H 0.525199 0.480548 0.724999 0.041 Uiso 1 1 calc R U . . .
C32 C 0.0858(9) 0.2338(5) 0.3497(4) 0.0368(16) Uani 1 1 d . . . . .
C33 C 0.5379(8) 0.3068(5) 0.5010(3) 0.0313(15) Uani 1 1 d . . . . .
C34 C 0.7464(9) 0.1356(6) 0.1007(3) 0.0366(16) Uani 1 1 d . . . . .
H34A H 0.865725 0.182637 0.100872 0.044 Uiso 1 1 calc R U . . .
H34B H 0.753685 0.051051 0.088996 0.044 Uiso 1 1 calc R U . . .
C35 C -0.0103(8) 0.2174(5) 0.4747(3) 0.0334(15) Uani 1 1 d . . . . .
C36 C 0.7337(9) 0.2657(6) 0.2156(3) 0.0361(15) Uani 1 1 d . . . . .
H36 H 0.796056 0.329330 0.195155 0.043 Uiso 1 1 calc R U . . .
C37 C 0.0616(9) 0.3587(5) 0.9176(3) 0.0361(16) Uani 1 1 d . . . . .
H37A H 0.031260 0.340423 0.966191 0.043 Uiso 1 1 calc R U . . .
H37B H -0.009664 0.296187 0.880078 0.043 Uiso 1 1 calc R U . . .
C38 C 0.4076(8) 0.4307(5) 0.8126(3) 0.0325(15) Uani 1 1 d . . . . .
H38 H 0.449235 0.503544 0.843233 0.039 Uiso 1 1 calc R U . . .
C39 C 0.5475(9) 0.0787(6) 0.2733(3) 0.0370(16) Uani 1 1 d . . . . .
H39 H 0.481650 0.014241 0.291706 0.044 Uiso 1 1 calc R U . . .
C40 C 0.0079(10) 0.4786(6) 0.9033(3) 0.0364(16) Uani 1 1 d . . . . .
O1 O 0.2870(6) 0.3285(4) 0.1197(3) 0.0461(12) Uani 1 1 d . . . . .
H1A H 0.233109 0.272649 0.085489 0.069 Uiso 1 1 d R U . . .
H1B H 0.263309 0.302149 0.160309 0.069 Uiso 1 1 d R U . . .
C3 C 0.2597(9) 0.3544(6) 0.9162(3) 0.0392(16) Uani 1 1 d . . . . .
H3A H 0.331954 0.427790 0.944025 0.047 Uiso 1 1 calc R U . . .
H3B H 0.290514 0.286830 0.941026 0.047 Uiso 1 1 calc R U . . .
C4 C 0.0115(9) 0.1188(6) 0.3589(4) 0.0398(16) Uani 1 1 d . . . . .
H4 H -0.001990 0.053194 0.322060 0.048 Uiso 1 1 calc R U . . .
C1 C -0.0458(9) 0.2397(6) 0.5514(4) 0.0379(16) Uani 1 1 d . . . . .
C8 C -0.0425(9) 0.1099(6) 0.4299(4) 0.0405(17) Uani 1 1 d . . . . .
H8 H -0.095065 0.037590 0.444780 0.049 Uiso 1 1 calc R U . . .
O2 O 0.9549(8) 0.4101(5) 0.7217(3) 0.0708(16) Uani 1 1 d . . . . .
H2A H 0.892553 0.465015 0.714126 0.106 Uiso 1 1 d R U . . .
H2B H 0.876883 0.346875 0.721716 0.106 Uiso 1 1 d R U . . .
O3 O 0.7690(15) 0.1871(9) 0.7141(5) 0.057(3) Uani 0.5 1 d . . P A 2
H3C H 0.821983 0.173260 0.755718 0.086 Uiso 0.5 1 d R U P A 2
H3D H 0.824033 0.163200 0.678848 0.086 Uiso 0.5 1 d R U P A 2
O5 O 0.7236(16) 0.2061(10) 0.7672(8) 0.080(4) Uani 0.5 1 d . . P B 1
H5A H 0.816975 0.177012 0.758771 0.119 Uiso 0.5 1 d R U P B 1
H5B H 0.701325 0.194592 0.811041 0.119 Uiso 0.5 1 d R U P B 1

loop_
_atom_site_aniso_label
_atom_site_aniso_U_11
_atom_site_aniso_U_22
_atom_site_aniso_U_33
_atom_site_aniso_U_23
_atom_site_aniso_U_13
_atom_site_aniso_U_12
S1 0.0473(11) 0.0266(8) 0.0302(9) 0.0060(7) 0.0149(8) 0.0075(7)
S2 0.0551(12) 0.0262(8) 0.0354(9) 0.0043(7) 0.0202(8) 0.0068(7)
S3 0.0425(11) 0.0329(9) 0.0438(10) 0.0058(8) 0.0067(8) 0.0054(8)
O4 0.052(3) 0.043(3) 0.033(2) 0.007(2) 0.017(2) 0.028(2)
N5 0.034(3) 0.030(3) 0.024(3) 0.006(2) 0.006(2) 0.013(2)
N6 0.038(3) 0.031(3) 0.026(3) 0.010(2) 0.013(2) 0.013(2)
O7 0.050(3) 0.032(2) 0.073(3) 0.014(2) 0.015(3) 0.013(2)
O8 0.058(3) 0.031(3) 0.061(3) 0.013(2) 0.021(3) 0.004(2)
O10 0.072(4) 0.032(3) 0.063(3) 0.011(2) 0.021(3) -0.002(2)
N11 0.046(3) 0.036(3) 0.025(3) 0.006(2) 0.013(3) 0.013(3)
N12 0.042(3) 0.026(3) 0.021(2) 0.004(2) 0.005(2) 0.013(2)
C13 0.036(4) 0.029(3) 0.019(3) 0.009(3) 0.007(3) 0.018(3)
C14 0.033(4) 0.031(3) 0.020(3) 0.010(3) 0.004(3) 0.016(3)
O15 0.062(4) 0.065(3) 0.053(3) 0.016(3) 0.021(3) 0.005(3)
O16 0.082(4) 0.043(3) 0.051(3) 0.006(2) 0.025(3) -0.002(3)
C17 0.044(4) 0.024(3) 0.036(4) -0.004(3) 0.016(3) 0.003(3)
C18 0.031(4) 0.026(3) 0.032(3) 0.010(3) 0.009(3) 0.011(3)
C19 0.034(4) 0.043(4) 0.046(4) 0.010(3) 0.008(3) 0.011(3)
C20 0.036(4) 0.032(3) 0.022(3) 0.010(3) 0.009(3) 0.013(3)
C21 0.029(3) 0.028(3) 0.029(3) 0.001(3) 0.010(3) 0.008(3)
C22 0.058(5) 0.033(4) 0.029(3) -0.005(3) 0.010(3) 0.008(3)
C23 0.046(4) 0.026(3) 0.036(4) 0.009(3) 0.015(3) 0.004(3)
O24 0.076(4) 0.070(3) 0.035(3) 0.000(2) -0.002(3) 0.048(3)
C25 0.043(4) 0.035(3) 0.028(3) 0.002(3) 0.010(3) 0.013(3)
C26 0.043(4) 0.031(3) 0.030(3) 0.007(3) 0.014(3) 0.013(3)
O27 0.053(3) 0.054(3) 0.055(3) -0.002(3) 0.009(3) 0.006(3)
C28 0.043(4) 0.022(3) 0.032(3) 0.000(3) 0.007(3) 0.007(3)
O29 0.102(4) 0.034(3) 0.049(3) 0.004(2) 0.027(3) 0.011(3)
O30 0.049(3) 0.035(3) 0.084(4) 0.012(3) 0.020(3) 0.010(2)
C31 0.037(4) 0.029(3) 0.040(4) 0.004(3) 0.017(3) 0.004(3)
C32 0.034(4) 0.035(4) 0.046(4) 0.011(3) 0.009(3) 0.015(3)
C33 0.032(4) 0.033(3) 0.036(4) 0.009(3) 0.014(3) 0.015(3)
C34 0.036(4) 0.050(4) 0.027(3) -0.001(3) 0.010(3) 0.015(3)
C35 0.032(4) 0.037(4) 0.036(4) 0.014(3) 0.001(3) 0.016(3)
C36 0.045(4) 0.036(4) 0.031(3) 0.009(3) 0.011(3) 0.010(3)
C37 0.056(4) 0.027(3) 0.030(3) 0.005(3) 0.019(3) 0.009(3)
C38 0.034(4) 0.025(3) 0.038(4) -0.002(3) 0.009(3) 0.004(3)
C39 0.047(4) 0.035(4) 0.029(3) 0.004(3) 0.009(3) 0.004(3)
C40 0.051(5) 0.033(4) 0.028(3) -0.001(3) 0.019(3) 0.010(3)
O1 0.056(3) 0.036(3) 0.050(3) 0.007(2) 0.014(3) 0.014(2)
C3 0.052(5) 0.041(4) 0.031(4) 0.011(3) 0.017(3) 0.014(3)
C4 0.040(4) 0.032(4) 0.050(4) 0.008(3) 0.011(3) 0.010(3)
C1 0.032(4) 0.042(4) 0.043(4) 0.010(3) 0.000(3) 0.015(3)
C8 0.039(4) 0.040(4) 0.048(4) 0.020(3) 0.008(3) 0.013(3)
O2 0.081(4) 0.060(3) 0.078(4) 0.007(3) 0.010(3) 0.032(3)
O3 0.082(8) 0.071(7) 0.028(5) 0.010(5) 0.022(6) 0.028(6)
O5 0.073(9) 0.061(8) 0.106(11) 0.022(8) 0.000(8) 0.019(6)

loop_
_atom_type_symbol
_atom_type_description
_atom_type_scat_dispersion_real
_atom_type_scat_dispersion_imag
_atom_type_scat_source
C C 0.0033 0.0016 'International Tables Vol C Tables 4.2.6.8 and 6.1.1.4'
H H 0.0000 0.0000 'International Tables Vol C Tables 4.2.6.8 and 6.1.1.4'
N N 0.0061 0.0033 'International Tables Vol C Tables 4.2.6.8 and 6.1.1.4'
O O 0.0106 0.0060 'International Tables Vol C Tables 4.2.6.8 and 6.1.1.4'
S S 0.1246 0.1234 'International Tables Vol C Tables 4.2.6.8 and 6.1.1.4'

loop_
_geom_angle_atom_site_label_1
_geom_angle_atom_site_label_2
_geom_angle_atom_site_label_3
_geom_angle
_geom_angle_site_symmetry_1
_geom_angle_site_symmetry_3
_geom_angle_publ_flag
C18 S1 C14 87.9(3) . . ?
C33 S2 C13 88.0(3) . . ?
C35 S3 C32 91.8(3) . . ?
C13 N5 C18 107.4(5) . . ?
C14 N6 C33 108.4(5) . . ?
H7A O7 H7B 104.5 . . ?
C22 N11 C34 119.8(5) . . ?
C22 N11 C36 120.4(5) . . ?
C36 N11 C34 119.8(5) . . ?
C23 N12 C3 118.6(5) . . ?
C38 N12 C23 119.9(5) . . ?
C38 N12 C3 121.6(5) . . ?
N5 C13 S2 116.9(4) . . ?
N5 C13 C21 122.2(5) . . ?
C21 C13 S2 120.9(4) . . ?
N6 C14 S1 116.9(4) . . ?
N6 C14 C20 122.6(5) . . ?
C20 C14 S1 120.4(4) . . ?
H16A O16 H16B 104.5 . . ?
C21 C17 H17 119.6 . . ?
C23 C17 H17 119.6 . . ?
C23 C17 C21 120.7(6) . . ?
N5 C18 S1 132.5(4) . . ?
N5 C18 C33 117.8(5) . . ?
C33 C18 S1 109.7(4) . . ?
O10 C19 C32 117.8(6) . . ?
O29 C19 O10 125.0(6) . . ?
O29 C19 C32 117.2(6) . . ?
C26 C20 C14 119.4(5) . . ?
C26 C20 C39 118.1(5) . . ?
C39 C20 C14 122.6(5) . . ?
C17 C21 C13 119.5(5) . . ?
C31 C21 C13 123.1(5) . . ?
C31 C21 C17 117.3(5) . . ?
N11 C22 H22 119.5 . . ?
N11 C22 C39 121.1(6) . . ?
C39 C22 H22 119.5 . . ?
N12 C23 C17 120.7(5) . . ?
N12 C23 H23 119.7 . . ?
C17 C23 H23 119.7 . . ?
H25A C25 H25B 107.4 . . ?
C28 C25 H25A 108.3 . . ?
C28 C25 H25B 108.3 . . ?
C34 C25 H25A 108.3 . . ?
C34 C25 H25B 108.3 . . ?
C34 C25 C28 116.0(5) . . ?
C20 C26 H26 120.0 . . ?
C36 C26 C20 120.0(6) . . ?
C36 C26 H26 120.0 . . ?
O4 C28 C25 115.9(5) . . ?
O24 C28 O4 125.5(5) . . ?
O24 C28 C25 118.6(5) . . ?
C21 C31 H31 120.0 . . ?
C38 C31 C21 120.1(5) . . ?
C38 C31 H31 120.0 . . ?
C19 C32 S3 119.6(5) . . ?
C4 C32 S3 110.8(5) . . ?
C4 C32 C19 129.6(6) . . ?
N6 C33 S2 133.0(5) . . ?
N6 C33 C18 117.1(5) . . ?
C18 C33 S2 109.9(4) . . ?
N11 C34 H34A 109.2 . . ?
N11 C34 H34B 109.2 . . ?
C25 C34 N11 112.1(5) . . ?
C25 C34 H34A 109.2 . . ?
C25 C34 H34B 109.2 . . ?
H34A C34 H34B 107.9 . . ?
C1 C35 S3 121.4(5) . . ?
C8 C35 S3 111.0(5) . . ?
C8 C35 C1 127.6(6) . . ?
N11 C36 C26 120.6(5) . . ?
N11 C36 H36 119.7 . . ?
C26 C36 H36 119.7 . . ?
H37A C37 H37B 107.6 . . ?
C40 C37 H37A 108.6 . . ?
C40 C37 H37B 108.6 . . ?
C3 C37 H37A 108.6 . . ?
C3 C37 H37B 108.6 . . ?
C3 C37 C40 114.6(5) . . ?
N12 C38 C31 121.3(6) . . ?
N12 C38 H38 119.4 . . ?
C31 C38 H38 119.4 . . ?
C20 C39 H39 120.1 . . ?
C22 C39 C20 119.8(6) . . ?
C22 C39 H39 120.1 . . ?
O8 C40 O30 124.8(6) . . ?
O8 C40 C37 122.1(6) . . ?
O30 C40 C37 113.1(6) . . ?
H1A O1 H1B 104.5 . . ?
N12 C3 C37 112.4(5) . . ?
N12 C3 H3A 109.1 . . ?
N12 C3 H3B 109.1 . . ?
C37 C3 H3A 109.1 . . ?
C37 C3 H3B 109.1 . . ?
H3A C3 H3B 107.9 . . ?
C32 C4 H4 123.5 . . ?
C32 C4 C8 113.0(6) . . ?
C8 C4 H4 123.5 . . ?
O15 C1 O27 124.0(6) . . ?
O15 C1 C35 120.6(6) . . ?
O27 C1 C35 115.4(6) . . ?
C35 C8 C4 113.3(6) . . ?
C35 C8 H8 123.3 . . ?
C4 C8 H8 123.3 . . ?
H2A O2 H2B 104.5 . . ?
H3C O3 H3D 109.5 . . ?
H5A O5 H5B 109.4 . . ?

loop_
_geom_bond_atom_site_label_1
_geom_bond_atom_site_label_2
_geom_bond_distance
_geom_bond_site_symmetry_2
_geom_bond_publ_flag
S1 C14 1.753(6) . ?
S1 C18 1.713(6) . ?
S2 C13 1.743(5) . ?
S2 C33 1.698(6) . ?
S3 C32 1.725(7) . ?
S3 C35 1.724(6) . ?
O4 C28 1.274(7) . ?
N5 C13 1.325(7) . ?
N5 C18 1.347(7) . ?
N6 C14 1.303(7) . ?
N6 C33 1.363(7) . ?
O7 H7A 0.8497 . ?
O7 H7B 0.8502 . ?
O8 C40 1.197(7) . ?
O10 C19 1.240(8) . ?
N11 C22 1.337(8) . ?
N11 C34 1.480(7) . ?
N11 C36 1.344(8) . ?
N12 C23 1.345(7) . ?
N12 C38 1.330(7) . ?
N12 C3 1.488(7) . ?
C13 C21 1.462(7) . ?
C14 C20 1.463(7) . ?
O15 C1 1.223(7) . ?
O16 H16A 0.8503 . ?
O16 H16B 0.8497 . ?
C17 H17 0.9300 . ?
C17 C21 1.387(8) . ?
C17 C23 1.350(8) . ?
C18 C33 1.387(8) . ?
C19 O29 1.238(8) . ?
C19 C32 1.476(8) . ?
C20 C26 1.383(8) . ?
C20 C39 1.387(8) . ?
C21 C31 1.373(8) . ?
C22 H22 0.9300 . ?
C22 C39 1.361(8) . ?
C23 H23 0.9300 . ?
O24 C28 1.221(7) . ?
C25 H25A 0.9700 . ?
C25 H25B 0.9700 . ?
C25 C28 1.532(8) . ?
C25 C34 1.477(8) . ?
C26 H26 0.9300 . ?
C26 C36 1.366(8) . ?
O27 C1 1.303(8) . ?
O30 C40 1.287(8) . ?
C31 H31 0.9300 . ?
C31 C38 1.366(8) . ?
C32 C4 1.367(8) . ?
C34 H34A 0.9700 . ?
C34 H34B 0.9700 . ?
C35 C1 1.454(9) . ?
C35 C8 1.360(9) . ?
C36 H36 0.9300 . ?
C37 H37A 0.9700 . ?
C37 H37B 0.9700 . ?
C37 C40 1.514(8) . ?
C37 C3 1.511(9) . ?
C38 H38 0.9300 . ?
C39 H39 0.9300 . ?
O1 H1A 0.8504 . ?
O1 H1B 0.8497 . ?
C3 H3A 0.9700 . ?
C3 H3B 0.9700 . ?
C4 H4 0.9300 . ?
C4 C8 1.404(9) . ?
C8 H8 0.9300 . ?
O2 H2A 0.8502 . ?
O2 H2B 0.8500 . ?
O3 H3C 0.8498 . ?
O3 H3D 0.8498 . ?
O5 H5A 0.8497 . ?
O5 H5B 0.8501 . ?

loop_
_geom_torsion_atom_site_label_1
_geom_torsion_atom_site_label_2
_geom_torsion_atom_site_label_3
_geom_torsion_atom_site_label_4
_geom_torsion
_geom_torsion_site_symmetry_1
_geom_torsion_site_symmetry_2
_geom_torsion_site_symmetry_3
_geom_torsion_site_symmetry_4
_geom_torsion_publ_flag
S1 C14 C20 C26 -177.9(5) . . . . ?
S1 C14 C20 C39 1.6(8) . . . . ?
S1 C18 C33 S2 179.3(3) . . . . ?
S1 C18 C33 N6 1.9(7) . . . . ?
S2 C13 C21 C17 173.0(5) . . . . ?
S2 C13 C21 C31 -7.5(8) . . . . ?
S3 C32 C4 C8 0.0(7) . . . . ?
S3 C35 C1 O15 178.0(5) . . . . ?
S3 C35 C1 O27 -2.9(8) . . . . ?
S3 C35 C8 C4 -0.3(7) . . . . ?
N5 C13 C21 C17 -8.3(9) . . . . ?
N5 C13 C21 C31 171.2(6) . . . . ?
N5 C18 C33 S2 0.5(7) . . . . ?
N5 C18 C33 N6 -176.9(5) . . . . ?
N6 C14 C20 C26 2.1(9) . . . . ?
N6 C14 C20 C39 -178.5(6) . . . . ?
O10 C19 C32 S3 -4.8(8) . . . . ?
O10 C19 C32 C4 175.3(7) . . . . ?
N11 C22 C39 C20 -0.4(10) . . . . ?
C13 S2 C33 N6 176.6(6) . . . . ?
C13 S2 C33 C18 -0.2(5) . . . . ?
C13 N5 C18 S1 -179.0(5) . . . . ?
C13 N5 C18 C33 -0.6(7) . . . . ?
C13 C21 C31 C38 180.0(6) . . . . ?
C14 S1 C18 N5 177.6(6) . . . . ?
C14 S1 C18 C33 -0.9(4) . . . . ?
C14 N6 C33 S2 -178.6(5) . . . . ?
C14 N6 C33 C18 -2.0(7) . . . . ?
C14 C20 C26 C36 176.6(6) . . . . ?
C14 C20 C39 C22 -176.8(6) . . . . ?
C17 C21 C31 C38 -0.6(9) . . . . ?
C18 S1 C14 N6 -0.2(5) . . . . ?
C18 S1 C14 C20 179.8(5) . . . . ?
C18 N5 C13 S2 0.4(6) . . . . ?
C18 N5 C13 C21 -178.3(5) . . . . ?
C19 C32 C4 C8 179.9(6) . . . . ?
C20 C26 C36 N11 0.6(9) . . . . ?
C21 C17 C23 N12 0.2(10) . . . . ?
C21 C31 C38 N12 0.9(9) . . . . ?
C22 N11 C34 C25 95.8(7) . . . . ?
C22 N11 C36 C26 1.8(9) . . . . ?
C23 N12 C38 C31 -0.7(9) . . . . ?
C23 N12 C3 C37 -69.7(7) . . . . ?
C23 C17 C21 C13 179.5(6) . . . . ?
C23 C17 C21 C31 0.0(9) . . . . ?
C26 C20 C39 C22 2.7(9) . . . . ?
C28 C25 C34 N11 -173.6(5) . . . . ?
O29 C19 C32 S3 175.6(5) . . . . ?
O29 C19 C32 C4 -4.3(11) . . . . ?
C32 S3 C35 C1 178.6(5) . . . . ?
C32 S3 C35 C8 0.2(5) . . . . ?
C32 C4 C8 C35 0.2(8) . . . . ?
C33 S2 C13 N5 -0.2(5) . . . . ?
C33 S2 C13 C21 178.6(5) . . . . ?
C33 N6 C14 S1 1.2(6) . . . . ?
C33 N6 C14 C20 -178.7(5) . . . . ?
C34 N11 C22 C39 179.9(6) . . . . ?
C34 N11 C36 C26 180.0(6) . . . . ?
C34 C25 C28 O4 1.9(8) . . . . ?
C34 C25 C28 O24 -177.7(6) . . . . ?
C35 S3 C32 C19 180.0(5) . . . . ?
C35 S3 C32 C4 -0.1(5) . . . . ?
C36 N11 C22 C39 -2.0(10) . . . . ?
C36 N11 C34 C25 -82.3(7) . . . . ?
C38 N12 C23 C17 0.1(9) . . . . ?
C38 N12 C3 C37 111.1(6) . . . . ?
C39 C20 C26 C36 -2.8(9) . . . . ?
C40 C37 C3 N12 -76.9(7) . . . . ?
C3 N12 C23 C17 -179.1(6) . . . . ?
C3 N12 C38 C31 178.6(6) . . . . ?
C3 C37 C40 O8 -6.3(8) . . . . ?
C3 C37 C40 O30 175.8(5) . . . . ?
C1 C35 C8 C4 -178.6(6) . . . . ?
C8 C35 C1 O15 -3.9(10) . . . . ?
C8 C35 C1 O27 175.2(6) . . . . ?

loop_
_twin_individual_id
_twin_individual_mass_fraction_refined
1 0.51(5)
2 0.49(5)
